data_2229050
loop_
_publ_author_name
'Yang, Ming-Ming'
'Li, Fang-Shi'
'Lu, Qi-Sheng'
'Wang, Hao-Wei'
'Xie, Qing'

_publ_section_title
;
 <i>N</i>-(4-Butanoyl-3-hydroxyphenyl)butanamide
;
_journal_coeditor_code GK2334
_journal_issue 2
_journal_name_full 'Acta Crystallographica Section E'
_journal_page_first o441
_journal_paper_doi 10.1107/S1600536811001279
_journal_volume 67
_journal_year 2011
_chemical_formula_iupac 'C14 H19 N O3'
_chemical_formula_moiety 'C14 H19 N O3'
_chemical_formula_sum 'C14 H19 N O3'
_chemical_formula_weight 249.30
_chemical_melting_point 381
_chemical_name_systematic
;
<i>N</i>-(4-Butanoyl-3-hydroxyphenyl)butanamide
;
_space_group_IT_number 14
_symmetry_cell_setting monoclinic
_symmetry_space_group_name_Hall '-P 2yn'
_symmetry_space_group_name_H-M 'P 1 21/n 1'
_atom_sites_solution_hydrogens geom
_atom_sites_solution_primary direct
_atom_sites_solution_secondary difmap
_audit_creation_method SHELXL-97
_cell_angle_alpha 90.00
_cell_angle_beta 97.96(3)
_cell_angle_gamma 90.00
_cell_formula_units_Z 4
_cell_length_a 6.2870(13)
_cell_length_b 10.008(2)
_cell_length_c 21.680(4)
_cell_measurement_reflns_used 25
_cell_measurement_temperature 293(2)
_cell_measurement_theta_max 13
_cell_measurement_theta_min 10
_cell_volume 1351.0(5)
_computing_cell_refinement 'CAD-4 Software (Enraf--Nonius, 1985)'
_computing_data_collection 'CAD-4 Software (Enraf--Nonius, 1985)'
_computing_data_reduction 'XCAD4 (Harms & Wocadlo, 1995)'
_computing_molecular_graphics 'SHELXTL (Sheldrick, 2008)'
_computing_publication_material 'SHELXTL (Sheldrick, 2008)'
_computing_structure_refinement 'SHELXL97 (Sheldrick, 2008)'
_computing_structure_solution 'SHELXS97 (Sheldrick, 2008)'
_diffrn_ambient_temperature 293(2)
_diffrn_measured_fraction_theta_full 0.998
_diffrn_measured_fraction_theta_max 0.998
_diffrn_measurement_device_type 'Enraf--Nonius CAD-4'
_diffrn_measurement_method \w/2\q
_diffrn_radiation_monochromator graphite
_diffrn_radiation_source 'fine-focus sealed tube'
_diffrn_radiation_type MoK\a
_diffrn_radiation_wavelength 0.71073
_diffrn_reflns_av_R_equivalents 0.0351
_diffrn_reflns_av_sigmaI/netI 0.0321
_diffrn_reflns_limit_h_max 7
_diffrn_reflns_limit_h_min 0
_diffrn_reflns_limit_k_max 12
_diffrn_reflns_limit_k_min 0
_diffrn_reflns_limit_l_max 25
_diffrn_reflns_limit_l_min -26
_diffrn_reflns_number 2684
_diffrn_reflns_theta_full 25.27
_diffrn_reflns_theta_max 25.27
_diffrn_reflns_theta_min 1.90
_diffrn_standards_decay_% 1
_diffrn_standards_interval_count 200
_diffrn_standards_interval_time 120
_diffrn_standards_number 3
_exptl_absorpt_coefficient_mu 0.086
_exptl_absorpt_correction_T_max 0.9830
_exptl_absorpt_correction_T_min 0.9747
_exptl_absorpt_correction_type psi-scan
_exptl_absorpt_process_details '(North <i>et al.</i>, 1968)'
_exptl_crystal_colour colorless
_exptl_crystal_density_diffrn 1.226
_exptl_crystal_density_method 'not measured'
_exptl_crystal_description plate
_exptl_crystal_F_000 536
_exptl_crystal_size_max 0.30
_exptl_crystal_size_mid 0.20
_exptl_crystal_size_min 0.20
_refine_diff_density_max 0.188
_refine_diff_density_min -0.182
_refine_ls_extinction_coef 0.045(6)
_refine_ls_extinction_expression Fc^*^=kFc[1+0.001xFc^2^\l^3^/sin(2\q)]^-1/4^
_refine_ls_extinction_method 'SHELXL97 (Sheldrick, 2008)'
_refine_ls_goodness_of_fit_ref 1.003
_refine_ls_hydrogen_treatment constr
_refine_ls_matrix_type full
_refine_ls_number_parameters 164
_refine_ls_number_reflns 2448
_refine_ls_number_restraints 0
_refine_ls_restrained_S_all 1.003
_refine_ls_R_factor_all 0.0768
_refine_ls_R_factor_gt 0.0496
_refine_ls_shift/su_max 0.000
_refine_ls_shift/su_mean 0.000
_refine_ls_structure_factor_coef Fsqd
_refine_ls_weighting_details 'calc w=1/[\s^2^(Fo^2^)+(0.1000P)^2^+0.0800P] where P=(Fo^2^+2Fc^2^)/3'
_refine_ls_weighting_scheme calc
_refine_ls_wR_factor_gt 0.1367
_refine_ls_wR_factor_ref 0.1602
_reflns_number_gt 1732
_reflns_number_total 2448
_reflns_threshold_expression I>2sigma(I)
_cod_data_source_file gk2334.cif
_cod_data_source_block I
_cod_original_sg_symbol_H-M 'P 21/n'
_cod_database_code 2229050
_cod_database_fobs_code 2229050

loop_
_symmetry_equiv_pos_as_xyz
'x, y, z'
'-x+1/2, y+1/2, -z+1/2'
'-x, -y, -z'
'x-1/2, -y-1/2, z-1/2'

loop_
_atom_site_type_symbol
_atom_site_label
_atom_site_fract_x
_atom_site_fract_y
_atom_site_fract_z
_atom_site_U_iso_or_equiv
_atom_site_adp_type
_atom_site_calc_flag
_atom_site_refinement_flags
_atom_site_occupancy
_atom_site_disorder_assembly
_atom_site_disorder_group
N N1 0.1152(3) 0.62012(16) 0.25206(8) 0.0443(5) Uani d . 1 . .
H H1N 0.1438 0.7034 0.2480 0.053 Uiso calc R 1 . .
O O1 0.2269(3) 0.41334(15) 0.22806(8) 0.0653(5) Uani d . 1 . .
O O2 -0.3406(3) 0.31968(14) 0.34457(8) 0.0624(5) Uani d . 1 . .
H H2A -0.4387 0.3191 0.3659 0.094 Uiso calc R 1 . .
O O3 -0.6164(3) 0.41920(16) 0.40749(9) 0.0686(5) Uani d . 1 . .
C C1 0.1729(6) 0.5577(3) 0.07966(14) 0.0959(10) Uani d . 1 . .
H H1A 0.1779 0.5148 0.0403 0.144 Uiso calc R 1 . .
H H1B 0.1475 0.6515 0.0732 0.144 Uiso calc R 1 . .
H H1C 0.0590 0.5196 0.0992 0.144 Uiso calc R 1 . .
C C2 0.3834(5) 0.5374(2) 0.12083(11) 0.0668(7) Uani d . 1 . .
H H2B 0.4978 0.5753 0.1006 0.080 Uiso calc R 1 . .
H H2C 0.4104 0.4423 0.1259 0.080 Uiso calc R 1 . .
C C3 0.3882(4) 0.6008(2) 0.18464(11) 0.0547(6) Uani d . 1 . .
H H3A 0.5332 0.5959 0.2067 0.066 Uiso calc R 1 . .
H H3B 0.3502 0.6945 0.1795 0.066 Uiso calc R 1 . .
C C4 0.2373(3) 0.5346(2) 0.22330(10) 0.0445(5) Uani d . 1 . .
C C5 -0.0507(3) 0.59311(17) 0.28740(9) 0.0398(5) Uani d . 1 . .
C C6 -0.1165(3) 0.46492(18) 0.29964(10) 0.0442(5) Uani d . 1 . .
H H6A -0.0497 0.3914 0.2844 0.053 Uiso calc R 1 . .
C C7 -0.2832(3) 0.44685(19) 0.33483(9) 0.0444(5) Uani d . 1 . .
C C8 -0.3858(3) 0.55602(19) 0.35889(9) 0.0425(5) Uani d . 1 . .
C C9 -0.3162(3) 0.6842(2) 0.34437(9) 0.0453(5) Uani d . 1 . .
H H9A -0.3830 0.7585 0.3589 0.054 Uiso calc R 1 . .
C C10 -0.1537(3) 0.70308(19) 0.30956(9) 0.0442(5) Uani d . 1 . .
H H10A -0.1116 0.7892 0.3006 0.053 Uiso calc R 1 . .
C C11 -0.5560(3) 0.5341(2) 0.39762(10) 0.0490(5) Uani d . 1 . .
C C12 -0.6540(3) 0.6497(2) 0.42757(10) 0.0534(6) Uani d . 1 . .
H H12A -0.7122 0.7119 0.3953 0.064 Uiso calc R 1 . .
H H12B -0.5417 0.6957 0.4547 0.064 Uiso calc R 1 . .
C C13 -0.8299(4) 0.6116(3) 0.46512(10) 0.0580(6) Uani d . 1 . .
H H13A -0.7728 0.5484 0.4971 0.070 Uiso calc R 1 . .
H H13B -0.9440 0.5673 0.4380 0.070 Uiso calc R 1 . .
C C14 -0.9232(5) 0.7300(3) 0.49570(12) 0.0794(8) Uani d . 1 . .
H H14A -1.0325 0.6996 0.5192 0.119 Uiso calc R 1 . .
H H14B -0.9846 0.7916 0.4642 0.119 Uiso calc R 1 . .
H H14C -0.8115 0.7738 0.5231 0.119 Uiso calc R 1 . .

loop_
_atom_site_aniso_label
_atom_site_aniso_U_11
_atom_site_aniso_U_22
_atom_site_aniso_U_33
_atom_site_aniso_U_12
_atom_site_aniso_U_13
_atom_site_aniso_U_23
N1 0.0468(10) 0.0330(9) 0.0537(10) -0.0018(7) 0.0090(8) 0.0002(7)
O1 0.0714(11) 0.0388(9) 0.0915(13) 0.0046(7) 0.0315(10) -0.0037(8)
O2 0.0734(11) 0.0376(9) 0.0804(11) -0.0086(7) 0.0251(9) 0.0033(7)
O3 0.0702(11) 0.0529(10) 0.0876(12) -0.0110(8) 0.0286(10) 0.0042(8)
C1 0.125(3) 0.087(2) 0.0665(18) 0.0120(19) -0.0203(18) -0.0066(15)
C2 0.0887(18) 0.0555(14) 0.0596(15) 0.0114(13) 0.0224(14) 0.0024(12)
C3 0.0519(13) 0.0520(13) 0.0619(14) -0.0067(10) 0.0140(11) -0.0059(11)
C4 0.0425(11) 0.0398(12) 0.0503(12) 0.0007(9) 0.0038(9) -0.0037(9)
C5 0.0397(11) 0.0354(10) 0.0423(11) -0.0005(8) -0.0019(9) 0.0007(8)
C6 0.0471(11) 0.0334(11) 0.0517(12) 0.0029(9) 0.0053(10) -0.0021(9)
C7 0.0499(12) 0.0332(10) 0.0482(12) -0.0042(9) -0.0006(9) 0.0016(9)
C8 0.0412(11) 0.0404(11) 0.0439(11) -0.0033(9) -0.0004(9) 0.0013(9)
C9 0.0477(12) 0.0390(11) 0.0496(12) 0.0025(9) 0.0073(10) -0.0038(9)
C10 0.0498(12) 0.0309(10) 0.0520(12) -0.0022(9) 0.0070(10) 0.0006(9)
C11 0.0460(12) 0.0486(13) 0.0505(12) -0.0040(10) -0.0008(10) 0.0028(9)
C12 0.0493(12) 0.0573(14) 0.0540(13) -0.0039(10) 0.0087(10) -0.0011(11)
C13 0.0551(13) 0.0691(15) 0.0512(13) -0.0006(11) 0.0119(11) 0.0037(11)
C14 0.089(2) 0.084(2) 0.0723(17) -0.0043(15) 0.0356(16) -0.0064(14)

loop_
_atom_type_symbol
_atom_type_description
_atom_type_scat_dispersion_real
_atom_type_scat_dispersion_imag
_atom_type_scat_source
C C 0.0033 0.0016 'International Tables Vol C Tables 4.2.6.8 and 6.1.1.4'
H H 0.0000 0.0000 'International Tables Vol C Tables 4.2.6.8 and 6.1.1.4'
N N 0.0061 0.0033 'International Tables Vol C Tables 4.2.6.8 and 6.1.1.4'
O O 0.0106 0.0060 'International Tables Vol C Tables 4.2.6.8 and 6.1.1.4'

loop_
_geom_angle_atom_site_label_1
_geom_angle_atom_site_label_2
_geom_angle_atom_site_label_3
_geom_angle_site_symmetry_1
_geom_angle_site_symmetry_3
_geom_angle
_geom_angle_publ_flag
C4 N1 C5 . . 129.76(17) ?
C4 N1 H1N . . 115.1 ?
C5 N1 H1N . . 115.1 ?
C7 O2 H2A . . 109.5 ?
C2 C1 H1A . . 109.5 ?
C2 C1 H1B . . 109.5 ?
H1A C1 H1B . . 109.5 ?
C2 C1 H1C . . 109.5 ?
H1A C1 H1C . . 109.5 ?
H1B C1 H1C . . 109.5 ?
C1 C2 C3 . . 112.9(2) ?
C1 C2 H2B . . 109.0 ?
C3 C2 H2B . . 109.0 ?
C1 C2 H2C . . 109.0 ?
C3 C2 H2C . . 109.0 ?
H2B C2 H2C . . 107.8 ?
C4 C3 C2 . . 112.88(19) ?
C4 C3 H3A . . 109.0 ?
C2 C3 H3A . . 109.0 ?
C4 C3 H3B . . 109.0 ?
C2 C3 H3B . . 109.0 ?
H3A C3 H3B . . 107.8 ?
O1 C4 N1 . . 123.21(19) ?
O1 C4 C3 . . 122.04(19) ?
N1 C4 C3 . . 114.76(18) ?
C6 C5 C10 . . 119.95(18) ?
C6 C5 N1 . . 123.20(17) ?
C10 C5 N1 . . 116.84(16) ?
C5 C6 C7 . . 119.58(18) ?
C5 C6 H6A . . 120.2 ?
C7 C6 H6A . . 120.2 ?
O2 C7 C6 . . 116.59(17) ?
O2 C7 C8 . . 121.95(19) ?
C6 C7 C8 . . 121.46(18) ?
C9 C8 C7 . . 116.97(18) ?
C9 C8 C11 . . 122.65(18) ?
C7 C8 C11 . . 120.38(18) ?
C10 C9 C8 . . 122.01(18) ?
C10 C9 H9A . . 119.0 ?
C8 C9 H9A . . 119.0 ?
C9 C10 C5 . . 120.00(18) ?
C9 C10 H10A . . 120.0 ?
C5 C10 H10A . . 120.0 ?
O3 C11 C8 . . 120.2(2) ?
O3 C11 C12 . . 119.15(19) ?
C8 C11 C12 . . 120.61(18) ?
C11 C12 C13 . . 114.48(19) ?
C11 C12 H12A . . 108.6 ?
C13 C12 H12A . . 108.6 ?
C11 C12 H12B . . 108.6 ?
C13 C12 H12B . . 108.6 ?
H12A C12 H12B . . 107.6 ?
C12 C13 C14 . . 113.3(2) ?
C12 C13 H13A . . 108.9 ?
C14 C13 H13A . . 108.9 ?
C12 C13 H13B . . 108.9 ?
C14 C13 H13B . . 108.9 ?
H13A C13 H13B . . 107.7 ?
C13 C14 H14A . . 109.5 ?
C13 C14 H14B . . 109.5 ?
H14A C14 H14B . . 109.5 ?
C13 C14 H14C . . 109.5 ?
H14A C14 H14C . . 109.5 ?
H14B C14 H14C . . 109.5 ?

loop_
_geom_bond_atom_site_label_1
_geom_bond_atom_site_label_2
_geom_bond_site_symmetry_2
_geom_bond_distance
_geom_bond_publ_flag
N1 C4 . 1.357(3) ?
N1 C5 . 1.403(2) ?
N1 H1N . 0.8600 ?
O1 C4 . 1.221(2) ?
O2 C7 . 1.348(2) ?
O2 H2A . 0.8200 ?
O3 C11 . 1.239(3) ?
C1 C2 . 1.504(4) ?
C1 H1A . 0.9600 ?
C1 H1B . 0.9600 ?
C1 H1C . 0.9600 ?
C2 C3 . 1.519(3) ?
C2 H2B . 0.9700 ?
C2 H2C . 0.9700 ?
C3 C4 . 1.504(3) ?
C3 H3A . 0.9700 ?
C3 H3B . 0.9700 ?
C5 C6 . 1.385(2) ?
C5 C10 . 1.396(3) ?
C6 C7 . 1.390(3) ?
C6 H6A . 0.9300 ?
C7 C8 . 1.406(3) ?
C8 C9 . 1.405(3) ?
C8 C11 . 1.466(3) ?
C9 C10 . 1.365(3) ?
C9 H9A . 0.9300 ?
C10 H10A . 0.9300 ?
C11 C12 . 1.500(3) ?
C12 C13 . 1.510(3) ?
C12 H12A . 0.9700 ?
C12 H12B . 0.9700 ?
C13 C14 . 1.515(3) ?
C13 H13A . 0.9700 ?
C13 H13B . 0.9700 ?
C14 H14A . 0.9600 ?
C14 H14B . 0.9600 ?
C14 H14C . 0.9600 ?

loop_
_geom_hbond_atom_site_label_D
_geom_hbond_atom_site_label_H
_geom_hbond_atom_site_label_A
_geom_hbond_site_symmetry_A
_geom_hbond_distance_DH
_geom_hbond_distance_HA
_geom_hbond_distance_DA
_geom_hbond_angle_DHA
_geom_hbond_publ_flag
N1 H1N O1 2_555 0.86 2.29 3.109(2) 160 yes
O2 H2A O3 . 0.82 1.83 2.552(3) 146 yes
C6 H6A O1 . 0.93 2.27 2.875(3) 122 yes

loop_
_geom_torsion_atom_site_label_1
_geom_torsion_atom_site_label_2
_geom_torsion_atom_site_label_3
_geom_torsion_atom_site_label_4
_geom_torsion_site_symmetry_1
_geom_torsion_site_symmetry_2
_geom_torsion_site_symmetry_3
_geom_torsion_site_symmetry_4
_geom_torsion
_geom_torsion_publ_flag
C1 C2 C3 C4 . . . . 67.0(3) ?
C5 N1 C4 O1 . . . . -5.1(3) ?
C5 N1 C4 C3 . . . . 174.86(19) ?
C2 C3 C4 O1 . . . . 46.3(3) ?
C2 C3 C4 N1 . . . . -133.7(2) ?
C4 N1 C5 C6 . . . . 1.0(3) ?
C4 N1 C5 C10 . . . . -177.72(19) ?
C10 C5 C6 C7 . . . . -1.0(3) ?
N1 C5 C6 C7 . . . . -179.65(17) ?
C5 C6 C7 O2 . . . . 179.43(17) ?
C5 C6 C7 C8 . . . . -0.6(3) ?
O2 C7 C8 C9 . . . . -178.34(17) ?
C6 C7 C8 C9 . . . . 1.7(3) ?
O2 C7 C8 C11 . . . . 2.1(3) ?
C6 C7 C8 C11 . . . . -177.91(18) ?
C7 C8 C9 C10 . . . . -1.3(3) ?
C11 C8 C9 C10 . . . . 178.29(19) ?
C8 C9 C10 C5 . . . . -0.2(3) ?
C6 C5 C10 C9 . . . . 1.4(3) ?
N1 C5 C10 C9 . . . . -179.87(17) ?
C9 C8 C11 O3 . . . . 177.71(19) ?
C7 C8 C11 O3 . . . . -2.7(3) ?
C9 C8 C11 C12 . . . . -4.4(3) ?
C7 C8 C11 C12 . . . . 175.14(18) ?
O3 C11 C12 C13 . . . . -3.1(3) ?
C8 C11 C12 C13 . . . . 179.01(18) ?
C11 C12 C13 C14 . . . . 179.02(19) ?

loop_
_cod_related_entry_id
_cod_related_entry_database
_cod_related_entry_code
1 ChemSpider 9314639
